data_4346203
loop_
_publ_author_name
'Luo, Lan'
'Zeng, Yuhan'
'Li, Le'
'Luo, Zhixiang'
'Smirnova, Tatyana I.'
'Maggard, Paul A.'

_publ_section_title
;
 Manganese-Vanadate Hybrids: Impact of Organic Ligands on Their
 Structures, Thermal Stabilities, Optical Properties, and Photocatalytic
 Activities.
;
_journal_issue 15
_journal_name_full 'Inorganic chemistry'
_journal_page_first 7388
_journal_page_last 7401
_journal_paper_doi 10.1021/acs.inorgchem.5b00931
_journal_volume 54
_journal_year 2015
_chemical_formula_moiety 'C4 H3.61 Mn N2 O6.31 V2'
_chemical_formula_sum 'C4 H3.61 Mn N2 O6.31 V2'
_chemical_formula_weight 337.41
_chemical_name_systematic Mn2(bipym)V4O12
_space_group_crystal_system monoclinic
_space_group_IT_number 12
_space_group_name_Hall '-C 2y'
_space_group_name_H-M_alt 'C 1 2/m 1'
_atom_sites_solution_hydrogens difmap
_audit_creation_date 2014-09-30
_audit_creation_method
;
Olex2 1.2
(compiled 2014.09.19 svn.r3010 for OlexSys, GUI svn.r4874)
;
_cell_angle_alpha 90
_cell_angle_beta 95.581(3)
_cell_angle_gamma 90
_cell_formula_units_Z 4
_cell_length_a 8.3490(4)
_cell_length_b 18.9527(10)
_cell_length_c 5.9129(3)
_cell_measurement_temperature 110(2)
_cell_volume 931.20(8)
_computing_molecular_graphics 'Olex2 (Dolomanov et al., 2009)'
_computing_publication_material 'Olex2 (Dolomanov et al., 2009)'
_computing_structure_refinement 'ShelXL (Sheldrick, 2008)'
_diffrn_ambient_temperature 110.15
_diffrn_measured_fraction_theta_full 1.000
_diffrn_measured_fraction_theta_max 0.995
_diffrn_radiation_type MoK\a
_diffrn_radiation_wavelength 0.71073
_diffrn_reflns_av_R_equivalents 0.0458
_diffrn_reflns_av_unetI/netI 0.0415
_diffrn_reflns_Laue_measured_fraction_full 1.000
_diffrn_reflns_Laue_measured_fraction_max 0.995
_diffrn_reflns_limit_h_max 9
_diffrn_reflns_limit_h_min -10
_diffrn_reflns_limit_k_max 23
_diffrn_reflns_limit_k_min -24
_diffrn_reflns_limit_l_max 7
_diffrn_reflns_limit_l_min -6
_diffrn_reflns_number 6176
_diffrn_reflns_point_group_measured_fraction_full 1.000
_diffrn_reflns_point_group_measured_fraction_max 0.995
_diffrn_reflns_theta_full 25.242
_diffrn_reflns_theta_max 27.605
_diffrn_reflns_theta_min 2.149
_exptl_absorpt_coefficient_mu 3.313
_exptl_absorpt_correction_T_max 0.9367
_exptl_absorpt_correction_T_min 0.8259
_exptl_absorpt_correction_type multi-scan
_exptl_absorpt_process_details 'SADABS V2008/1 (Bruker AXS Inc.)'
_exptl_crystal_colour 'clear brownish brown'
_exptl_crystal_colour_lustre clear
_exptl_crystal_colour_modifier brownish
_exptl_crystal_colour_primary brown
_exptl_crystal_density_diffrn 2.407
_exptl_crystal_description block
_exptl_crystal_F_000 652.2
_exptl_crystal_preparation hydrothermal
_exptl_crystal_recrystallization_method hydrothermal
_exptl_crystal_size_max 0.06
_exptl_crystal_size_mid 0.04
_exptl_crystal_size_min 0.02
_refine_diff_density_max 0.670
_refine_diff_density_min -0.491
_refine_diff_density_rms 0.126
_refine_ls_extinction_method none
_refine_ls_goodness_of_fit_ref 1.086
_refine_ls_hydrogen_treatment mixed
_refine_ls_matrix_type full
_refine_ls_number_parameters 88
_refine_ls_number_reflns 1117
_refine_ls_number_restraints 0
_refine_ls_restrained_S_all 1.086
_refine_ls_R_factor_all 0.0513
_refine_ls_R_factor_gt 0.0332
_refine_ls_shift/su_max 0.001
_refine_ls_shift/su_mean 0.000
_refine_ls_structure_factor_coef Fsqd
_refine_ls_weighting_details 'w=1/[\s^2^(Fo^2^)+(0.0292P)^2^+3.4163P] where P=(Fo^2^+2Fc^2^)/3'
_refine_ls_weighting_scheme calc
_refine_ls_wR_factor_gt 0.0685
_refine_ls_wR_factor_ref 0.0737
_reflns_Friedel_coverage 0.000
_reflns_number_gt 905
_reflns_number_total 1117
_reflns_threshold_expression 'I > 2\s(I)'
_cod_data_source_file ic5b00931_si_002.cif
_cod_data_source_block rds115_0m_a
_cod_original_sg_symbol_H-M 'C 2/m'
_cod_database_code 4346203
_shelxl_version_number 2014/6
_shelx_space_group_comment
;
The symmetry employed for this shelxl refinement is uniquely defined
by the following loop, which should always be used as a source of
symmetry information in preference to the above space-group names.
They are only intended as comments.
;
_shelx_estimated_absorpt_t_max 0.937
_shelx_estimated_absorpt_t_min 0.826
_olex2_refinement_description
;
1. Fixed Uiso
 At 1.2 times of:
  All C(H,H) groups
 At 1.5 times of:
  All O(H,H) groups
2. Others
 Sof(O5)=Sof(H5A)=Sof(H5B)=FVAR(1)
3.a Free rotating group:
 O5(H5A,H5B)
;
_olex2_submission_special_instructions 'No special instructions were received'

loop_
_space_group_symop_operation_xyz
'x, y, z'
'-x, y, -z'
'x+1/2, y+1/2, z'
'-x+1/2, y+1/2, -z'
'-x, -y, -z'
'x, -y, z'
'-x+1/2, -y+1/2, -z'
'x+1/2, -y+1/2, z'

loop_
_atom_site_label
_atom_site_type_symbol
_atom_site_fract_x
_atom_site_fract_y
_atom_site_fract_z
_atom_site_U_iso_or_equiv
_atom_site_adp_type
_atom_site_occupancy
_atom_site_site_symmetry_order
_atom_site_calc_flag
_atom_site_refinement_flags_posn
_atom_site_refinement_flags_adp
_atom_site_refinement_flags_occupancy
Mn1 Mn 0.0000 0.65857(4) 1.0000 0.00935(19) Uani 1 2 d S T P
V1 V -0.09954(7) 0.81716(3) 1.23259(9) 0.01011(17) Uani 1 1 d . . .
O1 O -0.1046(3) 0.72999(13) 1.2108(4) 0.0150(5) Uani 1 1 d . . .
O2 O 0.0000 0.85209(18) 1.0000 0.0143(7) Uani 1 2 d S T P
O3 O -0.2845(3) 0.84841(13) 1.2162(4) 0.0146(5) Uani 1 1 d . . .
O4 O 0.0000 0.84474(18) 1.5000 0.0129(7) Uani 1 2 d S T P
N1 N 0.0940(3) 0.56252(15) 0.8265(4) 0.0092(6) Uani 1 1 d . . .
C1 C 0.1897(4) 0.5622(2) 0.6580(6) 0.0127(7) Uani 1 1 d . . .
C3 C 0.0522(5) 0.5000 0.9057(7) 0.0080(9) Uani 1 2 d S T P
O5 O 0.5797(16) 0.5000 0.901(2) 0.021(4) Uani 0.305(12) 2 d S T P
H5A H 0.5309 0.4645 0.9575 0.031 Uiso 0.153(6) 1 d G . .
H5B H 0.5732 0.5367 0.9880 0.031 Uiso 0.153(6) 1 d G . .
C0AA C 0.2408(6) 0.5000 0.5672(9) 0.0165(11) Uani 1 2 d S T P
H0AA H 0.306(7) 0.5000 0.459(10) 0.020 Uiso 1 2 d RS T P
H1 H 0.213(4) 0.605(2) 0.598(6) 0.020 Uiso 1 1 d R . .

loop_
_atom_site_aniso_label
_atom_site_aniso_U_11
_atom_site_aniso_U_22
_atom_site_aniso_U_33
_atom_site_aniso_U_23
_atom_site_aniso_U_13
_atom_site_aniso_U_12
Mn1 0.0082(4) 0.0082(4) 0.0113(4) 0.000 -0.0008(3) 0.000
V1 0.0101(3) 0.0119(3) 0.0083(3) -0.0009(2) 0.0006(2) 0.0008(2)
O1 0.0162(12) 0.0153(13) 0.0138(12) 0.0003(10) 0.0024(10) -0.0014(10)
O2 0.0153(18) 0.0143(19) 0.0140(17) 0.000 0.0050(14) 0.000
O3 0.0130(13) 0.0175(14) 0.0128(12) -0.0019(10) -0.0019(10) 0.0019(10)
O4 0.0111(17) 0.0153(18) 0.0120(16) 0.000 -0.0003(14) 0.000
N1 0.0074(14) 0.0106(15) 0.0096(14) 0.0001(11) 0.0011(11) -0.0005(11)
C1 0.0128(17) 0.017(2) 0.0083(17) 0.0039(13) 0.0020(14) -0.0038(14)
C3 0.004(2) 0.012(2) 0.007(2) 0.000 -0.0032(18) 0.000
O5 0.029(8) 0.010(7) 0.025(7) 0.000 0.012(6) 0.000
C0AA 0.015(3) 0.023(3) 0.012(2) 0.000 0.007(2) 0.000

loop_
_atom_type_symbol
_atom_type_description
_atom_type_scat_dispersion_real
_atom_type_scat_dispersion_imag
_atom_type_scat_source
C C 0.0033 0.0016 'International Tables Vol C Tables 4.2.6.8 and 6.1.1.4'
H H 0.0000 0.0000 'International Tables Vol C Tables 4.2.6.8 and 6.1.1.4'
Mn Mn 0.3368 0.7283 'International Tables Vol C Tables 4.2.6.8 and 6.1.1.4'
N N 0.0061 0.0033 'International Tables Vol C Tables 4.2.6.8 and 6.1.1.4'
O O 0.0106 0.0060 'International Tables Vol C Tables 4.2.6.8 and 6.1.1.4'
V V 0.3005 0.5294 'International Tables Vol C Tables 4.2.6.8 and 6.1.1.4'

loop_
_geom_angle_atom_site_label_1
_geom_angle_atom_site_label_2
_geom_angle_atom_site_label_3
_geom_angle
_geom_angle_site_symmetry_1
_geom_angle_site_symmetry_3
O1 Mn1 O1 99.18(13) 2_557 .
O1 Mn1 O3 91.19(9) 2_557 8_565
O1 Mn1 O3 93.47(9) 2_557 7_467
O1 Mn1 O3 93.47(9) . 8_565
O1 Mn1 O3 91.19(9) . 7_467
O1 Mn1 N1 93.85(9) . 2_557
O1 Mn1 N1 93.85(9) 2_557 .
O1 Mn1 N1 166.90(10) 2_557 2_557
O1 Mn1 N1 166.90(10) . .
O3 Mn1 O3 172.80(14) 7_467 8_565
O3 Mn1 N1 89.30(9) 8_565 2_557
O3 Mn1 N1 89.30(9) 7_467 .
O3 Mn1 N1 84.91(9) 8_565 .
O3 Mn1 N1 84.91(9) 7_467 2_557
N1 Mn1 N1 73.15(14) 2_557 .
O1 V1 O2 108.50(13) . .
O1 V1 O4 111.45(13) . .
O3 V1 O1 109.70(12) . .
O3 V1 O2 108.80(10) . .
O3 V1 O4 107.39(10) . .
O4 V1 O2 110.97(8) . .
V1 O1 Mn1 133.13(13) . .
V1 O2 V1 136.9(2) 2_557 .
V1 O3 Mn1 138.86(13) . 7_467
V1 O4 V1 146.1(2) 2_558 .
C1 N1 Mn1 126.9(2) . .
C3 N1 Mn1 116.2(2) . .
C3 N1 C1 116.9(3) . .
N1 C1 C0AA 121.6(4) . .
N1 C3 N1 125.5(4) . 6_565
N1 C3 C3 117.3(2) . 5_567
N1 C3 C3 117.3(2) 6_565 5_567
C1 C0AA C1 117.3(5) 6_565 .

loop_
_geom_bond_atom_site_label_1
_geom_bond_atom_site_label_2
_geom_bond_distance
_geom_bond_site_symmetry_2
Mn1 O1 2.088(2) 2_557
Mn1 O1 2.088(2) .
Mn1 O3 2.107(2) 7_467
Mn1 O3 2.107(2) 8_565
Mn1 N1 2.267(3) 2_557
Mn1 N1 2.267(3) .
V1 O1 1.657(2) .
V1 O2 1.8007(14) .
V1 O3 1.648(2) .
V1 O4 1.7912(11) .
O2 V1 1.8007(13) 2_557
O3 Mn1 2.107(2) 7_467
O4 V1 1.7912(11) 2_558
N1 C1 1.336(4) .
N1 C3 1.333(3) .
C1 C0AA 1.379(5) .
C3 N1 1.333(3) 6_565
C3 C3 1.480(9) 5_567
C0AA C1 1.379(5) 6_565
